data_7209858
loop_
_publ_author_name
'Chen, Shui-Sheng'
'Qiao, Rui'
'Sheng, Liang-Quan'
'Zhao, Yue'
'Yang, Song'
'Chen, Ming-Ming'
'Liu, Zhao-Di'
'Wang, Dei-Hai'

_publ_section_title
;
 Cadmium(ii) and zinc(ii) complexes with rigid
 1-(1H-imidazol-4-yl)-3-(4H-tetrazol-5-yl)benzene and varied carboxylate
 ligands
;
_journal_issue 28
_journal_name_full CrystEngComm
_journal_page_first 5713
_journal_paper_doi 10.1039/c3ce40150b
_journal_volume 15
_journal_year 2013
_chemical_formula_moiety 'C15 H9 Cd N6 O5, 2(O)'
_chemical_formula_sum 'C15 H9 Cd N6 O7'
_chemical_formula_weight 497.69
_chemical_name_systematic
;
?
;
_space_group_IT_number 2
_symmetry_cell_setting triclinic
_symmetry_space_group_name_Hall '-P 1'
_symmetry_space_group_name_H-M 'P -1'
_atom_sites_solution_hydrogens geom
_atom_sites_solution_primary direct
_atom_sites_solution_secondary difmap
_audit_creation_method SHELXL-97
_cell_angle_alpha 68.2540(10)
_cell_angle_beta 84.7600(10)
_cell_angle_gamma 76.6420(10)
_cell_formula_units_Z 2
_cell_length_a 7.6227(4)
_cell_length_b 10.5639(5)
_cell_length_c 12.0613(6)
_cell_measurement_reflns_used 6818
_cell_measurement_temperature 296(2)
_cell_measurement_theta_max 27.659
_cell_measurement_theta_min 3.09
_cell_volume 877.70(8)
_computing_cell_refinement SMART
_computing_data_collection 'SMART (Bruker, 2000)'
_computing_data_reduction 'SAINT (Bruker, 2000)'
_computing_molecular_graphics SHELXTL
_computing_publication_material SHELXTL
_computing_structure_refinement SHELXTL
_computing_structure_solution 'SHELXTL (Bruker, 2000)'
_diffrn_ambient_temperature 296(2)
_diffrn_measured_fraction_theta_full 0.989
_diffrn_measured_fraction_theta_max 0.989
_diffrn_measurement_device_type 'Bruker Smart Apex CCD '
_diffrn_measurement_method 'phi and omega scans'
_diffrn_radiation_monochromator graphite
_diffrn_radiation_source 'fine-focus sealed tube'
_diffrn_radiation_type MoK\a
_diffrn_radiation_wavelength 0.71073
_diffrn_reflns_av_R_equivalents 0.0227
_diffrn_reflns_av_sigmaI/netI 0.0271
_diffrn_reflns_limit_h_max 9
_diffrn_reflns_limit_h_min -9
_diffrn_reflns_limit_k_max 13
_diffrn_reflns_limit_k_min -13
_diffrn_reflns_limit_l_max 15
_diffrn_reflns_limit_l_min -15
_diffrn_reflns_number 11113
_diffrn_reflns_theta_full 27.66
_diffrn_reflns_theta_max 27.66
_diffrn_reflns_theta_min 1.82
_exptl_absorpt_coefficient_mu 1.300
_exptl_absorpt_correction_T_max 0.8596
_exptl_absorpt_correction_T_min 0.7542
_exptl_absorpt_correction_type multi-scan
_exptl_absorpt_process_details 'SADABS; Bruker, 2000'
_exptl_crystal_colour colorless
_exptl_crystal_density_diffrn 1.883
_exptl_crystal_density_method 'not measured'
_exptl_crystal_description block
_exptl_crystal_F_000 490
_exptl_crystal_size_max 0.23
_exptl_crystal_size_mid 0.18
_exptl_crystal_size_min 0.12
_refine_diff_density_max 0.985
_refine_diff_density_min -0.825
_refine_diff_density_rms 0.258
_refine_ls_extinction_method none
_refine_ls_goodness_of_fit_ref 1.038
_refine_ls_hydrogen_treatment constr
_refine_ls_matrix_type full
_refine_ls_number_parameters 262
_refine_ls_number_reflns 4052
_refine_ls_number_restraints 0
_refine_ls_restrained_S_all 1.038
_refine_ls_R_factor_all 0.0322
_refine_ls_R_factor_gt 0.0265
_refine_ls_shift/su_max 0.001
_refine_ls_shift/su_mean 0.000
_refine_ls_structure_factor_coef Fsqd
_refine_ls_weighting_details 'calc w=1/[\s^2^(Fo^2^)+(0.0911P)^2^+0.2548P] where P=(Fo^2^+2Fc^2^)/3'
_refine_ls_weighting_scheme calc
_refine_ls_wR_factor_gt 0.0875
_refine_ls_wR_factor_ref 0.1133
_reflns_number_gt 3766
_reflns_number_total 4052
_reflns_threshold_expression >2sigma(I)
_cod_data_source_file c3ce40150b.txt
_cod_data_source_block 4
_cod_depositor_comments
;
The following automatic conversions were performed:

'_symmetry_cell_setting' value 'Triclinic' changed to 'triclinic'
according to /home/saulius/struct/CIF-dictionaries/cif_core.dic
dictionary named 'cif_core.dic' version 2.4.2 from 2011-04-26.

Automatic conversion script
Id: cif_fix_values 1891 2012-01-12 08:04:46Z andrius 
;
_cod_original_sg_symbol_H-M ' P -1'
_cod_database_code 7209858

loop_
_symmetry_equiv_pos_as_xyz
'x, y, z'
'-x, -y, -z'

loop_
_atom_site_label
_atom_site_type_symbol
_atom_site_fract_x
_atom_site_fract_y
_atom_site_fract_z
_atom_site_U_iso_or_equiv
_atom_site_adp_type
_atom_site_occupancy
_atom_site_symmetry_multiplicity
_atom_site_calc_flag
_atom_site_refinement_flags
Cd1 Cd 0.42497(3) 1.02556(2) 0.348385(15) 0.02017(11) Uani 1 1 d .
C1 C 0.7278(4) 0.5281(3) 0.9732(3) 0.0245(6) Uani 1 1 d .
C2 C 0.8535(5) 0.4032(3) 0.9955(3) 0.0295(7) Uani 1 1 d .
H2 H 0.8949 0.3501 1.0726 0.035 Uiso 1 1 calc R
C3 C 0.9166(5) 0.3583(4) 0.9021(3) 0.0346(8) Uani 1 1 d .
H3 H 1.0002 0.2745 0.9168 0.041 Uiso 1 1 calc R
C4 C 0.8558(5) 0.4375(4) 0.7867(3) 0.0323(7) Uani 1 1 d .
H4 H 0.9003 0.4071 0.7244 0.039 Uiso 1 1 calc R
C5 C 0.7291(5) 0.5616(3) 0.7639(3) 0.0263(6) Uani 1 1 d .
C6 C 0.6652(5) 0.6061(3) 0.8574(3) 0.0261(6) Uani 1 1 d .
H6 H 0.5795 0.6889 0.8428 0.031 Uiso 1 1 calc R
C7 C 0.6655(5) 0.6453(3) 0.6415(3) 0.0264(6) Uani 1 1 d .
C8 C 0.6596(5) 0.5818(3) 1.0687(3) 0.0259(6) Uani 1 1 d .
C9 C 0.5474(5) 0.7038(4) 1.0638(3) 0.0328(7) Uani 1 1 d .
H9 H 0.4937 0.7740 0.9955 0.039 Uiso 1 1 calc R
C10 C 0.6236(5) 0.5861(4) 1.2505(3) 0.0348(8) Uani 1 1 d .
H10 H 0.6316 0.5605 1.3327 0.042 Uiso 1 1 calc R
C11 C 0.7976(4) 1.0026(3) 0.2168(3) 0.0233(6) Uani 1 1 d .
C12 C 0.9045(4) 1.0046(3) 0.1040(2) 0.0180(5) Uani 1 1 d .
C13 C 0.8180(4) 1.0012(3) 0.0083(2) 0.0185(5) Uani 1 1 d .
H13 H 0.6953 1.0020 0.0139 0.022 Uiso 1 1 calc R
C14 C 0.9109(4) 0.9967(3) -0.0954(2) 0.0172(5) Uani 1 1 d .
C15 C 0.8051(4) 0.9876(3) -0.1911(2) 0.0209(6) Uani 1 1 d .
N1 N 0.6002(4) 0.7824(3) 0.5989(2) 0.0248(5) Uani 1 1 d .
N2 N 0.5639(4) 0.8120(3) 0.4833(2) 0.0282(6) Uani 1 1 d .
N3 N 0.6048(6) 0.6989(3) 0.4587(3) 0.0419(8) Uani 1 1 d .
N4 N 0.6706(6) 0.5914(3) 0.5565(3) 0.0410(8) Uani 1 1 d .
H4A H 0.7083 0.5056 0.5634 0.049 Uiso 1 1 calc R
N5 N 0.5273(5) 0.7051(3) 1.1774(3) 0.0378(7) Uani 1 1 d .
H5 H 0.4634 0.7715 1.1979 0.045 Uiso 1 1 calc R
N6 N 0.7060(4) 0.5099(3) 1.1879(2) 0.0294(6) Uani 1 1 d .
O1 O 0.6330(3) 1.0611(3) 0.2033(2) 0.0328(6) Uani 1 1 d .
O2 O 0.8805(4) 0.9405(4) 0.3125(2) 0.0464(7) Uani 1 1 d .
O3 O 0.8314(4) 0.8757(2) -0.2095(2) 0.0313(5) Uani 1 1 d .
O4 O 0.6844(4) 1.0909(3) -0.2444(2) 0.0369(6) Uani 1 1 d .
O5 O 0.2038(5) 0.9885(4) 0.4961(3) 0.0556(9) Uani 1 1 d .
O6 O 0.9016(5) 0.2653(3) 0.3252(3) 0.0516(8) Uani 1 1 d .
O7 O 0.8905(8) 0.3166(5) 0.5280(4) 0.0938(16) Uani 1 1 d .

loop_
_atom_site_aniso_label
_atom_site_aniso_U_11
_atom_site_aniso_U_22
_atom_site_aniso_U_33
_atom_site_aniso_U_23
_atom_site_aniso_U_13
_atom_site_aniso_U_12
Cd1 0.02054(15) 0.02743(15) 0.01438(14) -0.01048(10) 0.00086(9) -0.00408(10)
C1 0.0281(16) 0.0242(14) 0.0216(14) -0.0088(11) -0.0003(12) -0.0054(12)
C2 0.0364(18) 0.0252(15) 0.0224(15) -0.0053(12) -0.0072(13) -0.0005(13)
C3 0.043(2) 0.0265(15) 0.0312(17) -0.0123(13) -0.0071(15) 0.0046(15)
C4 0.044(2) 0.0284(16) 0.0252(16) -0.0141(13) -0.0003(14) -0.0022(15)
C5 0.0340(17) 0.0248(14) 0.0210(14) -0.0073(11) -0.0035(12) -0.0085(13)
C6 0.0284(16) 0.0232(14) 0.0251(15) -0.0070(12) -0.0023(12) -0.0043(12)
C7 0.0343(17) 0.0256(14) 0.0216(14) -0.0108(12) -0.0014(12) -0.0065(13)
C8 0.0306(16) 0.0267(14) 0.0208(14) -0.0095(12) -0.0019(12) -0.0049(13)
C9 0.0386(19) 0.0269(15) 0.0304(17) -0.0119(13) -0.0027(14) 0.0016(14)
C10 0.039(2) 0.0411(19) 0.0252(16) -0.0179(14) -0.0001(14) 0.0000(16)
C11 0.0249(15) 0.0321(15) 0.0158(13) -0.0104(11) 0.0044(11) -0.0104(12)
C12 0.0167(13) 0.0220(13) 0.0139(12) -0.0069(10) 0.0013(10) -0.0014(11)
C13 0.0150(12) 0.0241(13) 0.0167(12) -0.0090(10) 0.0002(10) -0.0022(11)
C14 0.0164(13) 0.0201(12) 0.0150(12) -0.0082(10) -0.0014(10) 0.0003(10)
C15 0.0183(14) 0.0312(15) 0.0157(13) -0.0114(11) 0.0012(10) -0.0056(12)
N1 0.0333(15) 0.0279(13) 0.0153(11) -0.0087(10) -0.0019(10) -0.0082(11)
N2 0.0374(15) 0.0316(14) 0.0162(12) -0.0101(10) -0.0040(10) -0.0046(12)
N3 0.070(3) 0.0353(16) 0.0231(15) -0.0130(12) -0.0089(15) -0.0091(16)
N4 0.069(2) 0.0288(15) 0.0273(15) -0.0160(12) -0.0087(15) -0.0005(15)
N5 0.0412(18) 0.0356(16) 0.0385(17) -0.0216(14) 0.0016(14) 0.0013(14)
N6 0.0348(16) 0.0308(14) 0.0220(13) -0.0115(11) -0.0019(11) -0.0019(12)
O1 0.0230(12) 0.0468(14) 0.0216(12) -0.0112(10) 0.0077(9) 0.0014(11)
O2 0.0303(14) 0.084(2) 0.0169(11) -0.0133(12) 0.0013(10) -0.0067(14)
O3 0.0418(14) 0.0274(11) 0.0305(12) -0.0177(10) -0.0067(10) -0.0040(10)
O4 0.0366(14) 0.0421(14) 0.0353(13) -0.0239(11) -0.0194(11) 0.0097(11)
O5 0.062(2) 0.063(2) 0.0478(18) -0.0271(16) 0.0355(17) -0.0261(18)
O6 0.0534(19) 0.0387(15) 0.0519(18) -0.0168(13) -0.0092(14) 0.0153(14)
O7 0.141(5) 0.079(3) 0.050(2) -0.031(2) -0.016(2) 0.019(3)

loop_
_atom_type_symbol
_atom_type_description
_atom_type_scat_dispersion_real
_atom_type_scat_dispersion_imag
_atom_type_scat_source
C C 0.0033 0.0016 'International Tables Vol C Tables 4.2.6.8 and 6.1.1.4'
H H 0.0000 0.0000 'International Tables Vol C Tables 4.2.6.8 and 6.1.1.4'
Cd Cd -0.8075 1.2024 'International Tables Vol C Tables 4.2.6.8 and 6.1.1.4'
N N 0.0061 0.0033 'International Tables Vol C Tables 4.2.6.8 and 6.1.1.4'
O O 0.0106 0.0060 'International Tables Vol C Tables 4.2.6.8 and 6.1.1.4'

loop_
_geom_angle_atom_site_label_1
_geom_angle_atom_site_label_2
_geom_angle_atom_site_label_3
_geom_angle
_geom_angle_site_symmetry_1
_geom_angle_site_symmetry_3
O1 Cd1 N1 101.56(10) . 2_676
O1 Cd1 N2 101.07(10) . .
N1 Cd1 N2 117.07(9) 2_676 .
O1 Cd1 O5 178.63(10) . .
N1 Cd1 O5 79.18(11) 2_676 .
N2 Cd1 O5 79.54(13) . .
O1 Cd1 O4 84.99(10) . 2_675
N1 Cd1 O4 150.21(9) 2_676 2_675
N2 Cd1 O4 89.50(9) . 2_675
O5 Cd1 O4 93.80(12) . 2_675
O1 Cd1 O3 94.20(9) . 2_675
N1 Cd1 O3 96.41(8) 2_676 2_675
N2 Cd1 O3 138.92(9) . 2_675
O5 Cd1 O3 84.56(12) . 2_675
O4 Cd1 O3 53.91(8) 2_675 2_675
O1 Cd1 C15 88.92(9) . 2_675
N1 Cd1 C15 123.35(9) 2_676 2_675
N2 Cd1 C15 114.95(9) . 2_675
O5 Cd1 C15 89.71(12) . 2_675
O4 Cd1 C15 26.97(9) 2_675 2_675
O3 Cd1 C15 26.95(8) 2_675 2_675
O1 Cd1 Cd1 116.12(7) . 2_676
N1 Cd1 Cd1 60.89(6) 2_676 2_676
N2 Cd1 Cd1 56.36(7) . 2_676
O5 Cd1 Cd1 65.25(11) . 2_676
O4 Cd1 Cd1 141.52(7) 2_675 2_676
O3 Cd1 Cd1 144.28(6) 2_675 2_676
C15 Cd1 Cd1 154.08(6) 2_675 2_676
C2 C1 C6 119.7(3) . .
C2 C1 C8 121.7(3) . .
C6 C1 C8 118.6(3) . .
C3 C2 C1 119.6(3) . .
C3 C2 H2 120.2 . .
C1 C2 H2 120.2 . .
C4 C3 C2 120.5(3) . .
C4 C3 H3 119.8 . .
C2 C3 H3 119.8 . .
C3 C4 C5 120.4(3) . .
C3 C4 H4 119.8 . .
C5 C4 H4 119.8 . .
C6 C5 C4 119.2(3) . .
C6 C5 C7 120.6(3) . .
C4 C5 C7 120.2(3) . .
C5 C6 C1 120.7(3) . .
C5 C6 H6 119.6 . .
C1 C6 H6 119.6 . .
N1 C7 N4 110.9(3) . .
N1 C7 C5 125.8(3) . .
N4 C7 C5 123.3(3) . .
C9 C8 N6 106.1(3) . .
C9 C8 C1 130.4(3) . .
N6 C8 C1 123.5(3) . .
C8 C9 N5 107.8(3) . .
C8 C9 H9 126.1 . .
N5 C9 H9 126.1 . .
N6 C10 N5 109.2(3) . .
N6 C10 H10 125.4 . .
N5 C10 H10 125.4 . .
O2 C11 O1 127.1(3) . .
O2 C11 C12 116.6(3) . .
O1 C11 C12 116.3(3) . .
C13 C12 C14 119.1(3) . 2_775
C13 C12 C11 119.1(3) . .
C14 C12 C11 121.7(3) 2_775 .
C14 C13 C12 121.6(3) . .
C14 C13 H13 119.2 . .
C12 C13 H13 119.2 . .
C13 C14 C12 119.3(3) . 2_775
C13 C14 C15 117.0(3) . .
C12 C14 C15 123.7(2) 2_775 .
O3 C15 O4 121.9(3) . .
O3 C15 C14 119.6(3) . .
O4 C15 C14 118.3(3) . .
O3 C15 Cd1 63.29(16) . 2_675
O4 C15 Cd1 58.70(16) . 2_675
C14 C15 Cd1 173.0(2) . 2_675
C7 N1 N2 104.4(2) . .
C7 N1 Cd1 139.9(2) . 2_676
N2 N1 Cd1 114.87(19) . 2_676
N3 N2 N1 110.1(3) . .
N3 N2 Cd1 122.9(2) . .
N1 N2 Cd1 126.7(2) . .
N2 N3 N4 109.0(3) . .
N3 N4 C7 105.6(3) . .
N3 N4 H4A 127.2 . .
C7 N4 H4A 127.2 . .
C10 N5 C9 108.2(3) . .
C10 N5 H5 125.9 . .
C9 N5 H5 125.9 . .
C10 N6 C8 108.6(3) . .
C11 O1 Cd1 124.7(2) . .
C15 O3 Cd1 89.76(19) . 2_675
C15 O4 Cd1 94.33(19) . 2_675

loop_
_geom_bond_atom_site_label_1
_geom_bond_atom_site_label_2
_geom_bond_distance
_geom_bond_site_symmetry_2
Cd1 O1 2.236(2) .
Cd1 N1 2.304(3) 2_676
Cd1 N2 2.313(3) .
Cd1 O5 2.326(3) .
Cd1 O4 2.364(2) 2_675
Cd1 O3 2.465(2) 2_675
Cd1 C15 2.759(3) 2_675
Cd1 Cd1 3.7405(4) 2_676
C1 C2 1.390(4) .
C1 C6 1.395(4) .
C1 C8 1.468(4) .
C2 C3 1.384(5) .
C2 H2 0.9300 .
C3 C4 1.388(5) .
C3 H3 0.9300 .
C4 C5 1.387(5) .
C4 H4 0.9300 .
C5 C6 1.384(5) .
C5 C7 1.470(4) .
C6 H6 0.9300 .
C7 N1 1.331(4) .
C7 N4 1.338(4) .
C8 C9 1.356(5) .
C8 N6 1.389(4) .
C9 N5 1.370(5) .
C9 H9 0.9300 .
C10 N6 1.320(4) .
C10 N5 1.329(5) .
C10 H10 0.9300 .
C11 O2 1.242(4) .
C11 O1 1.260(4) .
C11 C12 1.516(4) .
C12 C13 1.397(4) .
C12 C14 1.399(4) 2_775
C13 C14 1.390(4) .
C13 H13 0.9300 .
C14 C12 1.399(4) 2_775
C14 C15 1.510(4) .
C15 O3 1.250(4) .
C15 O4 1.255(4) .
C15 Cd1 2.759(3) 2_675
N1 N2 1.352(3) .
N1 Cd1 2.304(3) 2_676
N2 N3 1.298(4) .
N3 N4 1.336(4) .
N4 H4A 0.8600 .
N5 H5 0.8600 .
O3 Cd1 2.465(2) 2_675
O4 Cd1 2.364(2) 2_675

loop_
_geom_torsion_atom_site_label_1
_geom_torsion_atom_site_label_2
_geom_torsion_atom_site_label_3
_geom_torsion_atom_site_label_4
_geom_torsion
_geom_torsion_site_symmetry_1
_geom_torsion_site_symmetry_4
C6 C1 C2 C3 0.7(5) . .
C8 C1 C2 C3 -178.7(3) . .
C1 C2 C3 C4 0.3(6) . .
C2 C3 C4 C5 -0.9(6) . .
C3 C4 C5 C6 0.5(5) . .
C3 C4 C5 C7 179.9(3) . .
C4 C5 C6 C1 0.5(5) . .
C7 C5 C6 C1 -178.8(3) . .
C2 C1 C6 C5 -1.2(5) . .
C8 C1 C6 C5 178.3(3) . .
C6 C5 C7 N1 25.2(5) . .
C4 C5 C7 N1 -154.2(3) . .
C6 C5 C7 N4 -156.5(4) . .
C4 C5 C7 N4 24.1(5) . .
C2 C1 C8 C9 175.3(4) . .
C6 C1 C8 C9 -4.1(6) . .
C2 C1 C8 N6 -3.8(5) . .
C6 C1 C8 N6 176.8(3) . .
N6 C8 C9 N5 0.1(4) . .
C1 C8 C9 N5 -179.1(4) . .
O2 C11 C12 C13 146.1(3) . .
O1 C11 C12 C13 -32.1(4) . .
O2 C11 C12 C14 -30.9(4) . 2_775
O1 C11 C12 C14 150.9(3) . 2_775
C14 C12 C13 C14 0.0(5) 2_775 .
C11 C12 C13 C14 -177.2(3) . .
C12 C13 C14 C12 0.0(5) . 2_775
C12 C13 C14 C15 177.7(3) . .
C13 C14 C15 O3 -107.5(3) . .
C12 C14 C15 O3 70.0(4) 2_775 .
C13 C14 C15 O4 67.9(4) . .
C12 C14 C15 O4 -114.6(3) 2_775 .
N4 C7 N1 N2 0.2(4) . .
C5 C7 N1 N2 178.7(3) . .
N4 C7 N1 Cd1 -167.5(3) . 2_676
C5 C7 N1 Cd1 10.9(6) . 2_676
C7 N1 N2 N3 0.2(4) . .
Cd1 N1 N2 N3 171.5(3) 2_676 .
C7 N1 N2 Cd1 174.8(2) . .
Cd1 N1 N2 Cd1 -13.9(3) 2_676 .
O1 Cd1 N2 N3 -62.7(3) . .
N1 Cd1 N2 N3 -171.9(3) 2_676 .
O5 Cd1 N2 N3 116.1(3) . .
O4 Cd1 N2 N3 22.1(3) 2_675 .
O3 Cd1 N2 N3 47.1(4) 2_675 .
C15 Cd1 N2 N3 31.4(3) 2_675 .
Cd1 Cd1 N2 N3 -176.8(3) 2_676 .
O1 Cd1 N2 N1 123.4(3) . .
N1 Cd1 N2 N1 14.2(3) 2_676 .
O5 Cd1 N2 N1 -57.9(3) . .
O4 Cd1 N2 N1 -151.8(3) 2_675 .
O3 Cd1 N2 N1 -126.9(2) 2_675 .
C15 Cd1 N2 N1 -142.6(3) 2_675 .
Cd1 Cd1 N2 N1 9.3(2) 2_676 .
N1 N2 N3 N4 -0.5(5) . .
Cd1 N2 N3 N4 -175.4(3) . .
N2 N3 N4 C7 0.6(5) . .
N1 C7 N4 N3 -0.5(5) . .
C5 C7 N4 N3 -179.0(4) . .
N6 C10 N5 C9 0.8(5) . .
C8 C9 N5 C10 -0.6(5) . .
N5 C10 N6 C8 -0.7(4) . .
C9 C8 N6 C10 0.4(4) . .
C1 C8 N6 C10 179.6(3) . .
O2 C11 O1 Cd1 -16.2(5) . .
C12 C11 O1 Cd1 161.8(2) . .
N1 Cd1 O1 C11 99.8(3) 2_676 .
N2 Cd1 O1 C11 -21.1(3) . .
O4 Cd1 O1 C11 -109.6(3) 2_675 .
O3 Cd1 O1 C11 -162.8(3) 2_675 .
C15 Cd1 O1 C11 -136.3(3) 2_675 .
Cd1 Cd1 O1 C11 36.7(3) 2_676 .
O4 C15 O3 Cd1 -2.5(3) . 2_675
C14 C15 O3 Cd1 172.7(2) . 2_675
O3 C15 O4 Cd1 2.6(3) . 2_675
C14 C15 O4 Cd1 -172.7(2) . 2_675
